data_7245365
loop_
_publ_author_name
'Peloquin, Andrew J.'
'McMillen, Colin'
'Pennington, William'

_publ_section_title
;
 Isolation of unique heterocycles formed from pyridine-thiocarboxamides as
 diiodine, iodide, or polyiodide salts
;
_journal_name_full CrystEngComm
_journal_paper_doi 10.1039/D2CE00904H
_journal_year 2022
_chemical_formula_moiety '3.333(I3), C20 H16 N12'
_chemical_formula_sum 'C20 H16 I10 N12'
_chemical_formula_weight 1693.45
_space_group_crystal_system monoclinic
_space_group_IT_number 14
_space_group_name_Hall '-P 2ybc'
_space_group_name_H-M_alt 'P 1 21/c 1'
_atom_sites_solution_hydrogens mixed
_audit_creation_date 2022-03-14
_audit_creation_method
;
Olex2 1.5
(compiled 2021.12.09 svn.r5202d8cf for OlexSys, GUI svn.r6439)
;
_audit_update_record
;
2022-06-27 deposited with the CCDC.	2022-08-18 downloaded from the CCDC.
;
_cell_angle_alpha 90
_cell_angle_beta 102.923(2)
_cell_angle_gamma 90
_cell_formula_units_Z 4
_cell_length_a 25.1259(13)
_cell_length_b 7.4309(4)
_cell_length_c 21.0334(9)
_cell_measurement_reflns_used 9308
_cell_measurement_temperature 100.00
_cell_measurement_theta_max 29.60
_cell_measurement_theta_min 2.82
_cell_volume 3827.6(3)
_computing_cell_refinement 'SAINT V8.38A (Bruker AXS Inc., 2017)'
_computing_data_collection 'APEX3 v2017.3-0 (Bruker AXS Inc., 2017)'
_computing_data_reduction 'SAINT V8.38A (Bruker AXS Inc., 2017)'
_computing_molecular_graphics 'Olex2 1.5 (Dolomanov et al., 2009)'
_computing_publication_material 'Olex2 1.5 (Dolomanov et al., 2009)'
_computing_structure_refinement 'SHELXL 2018/3 (Sheldrick, 2015<i>b</i>)'
_computing_structure_solution 'SHELXT 2018/2 (Sheldrick, 2015<i>a</i>)'
_diffrn_ambient_temperature 100.00
_diffrn_measured_fraction_theta_full 0.999
_diffrn_measured_fraction_theta_max 0.999
_diffrn_measurement_device_type 'Bruker D8 Venture Photon 2'
_diffrn_measurement_method '\f and \w scans'
_diffrn_radiation_type MoK\a
_diffrn_radiation_wavelength 0.71073
_diffrn_reflns_av_R_equivalents 0.0540
_diffrn_reflns_av_unetI/netI 0.0341
_diffrn_reflns_Laue_measured_fraction_full 0.999
_diffrn_reflns_Laue_measured_fraction_max 0.999
_diffrn_reflns_limit_h_max 33
_diffrn_reflns_limit_h_min -33
_diffrn_reflns_limit_k_max 9
_diffrn_reflns_limit_k_min -9
_diffrn_reflns_limit_l_max 28
_diffrn_reflns_limit_l_min -28
_diffrn_reflns_number 56327
_diffrn_reflns_point_group_measured_fraction_full 0.999
_diffrn_reflns_point_group_measured_fraction_max 0.999
_diffrn_reflns_theta_full 25.242
_diffrn_reflns_theta_max 28.500
_diffrn_reflns_theta_min 2.288
_diffrn_source 'Incoatec I\mS'
_diffrn_source_current 1.0
_diffrn_source_power 0.05
_diffrn_source_voltage 50.0
_diffrn_standards_number 0
_exptl_absorpt_coefficient_mu 8.128
_exptl_absorpt_correction_T_max 0.7461
_exptl_absorpt_correction_T_min 0.5077
_exptl_absorpt_correction_type multi-scan
_exptl_absorpt_process_details 'SADABS v2016/2 (Bruker AXS Inc., 2017)'
_exptl_crystal_colour orange
_exptl_crystal_colour_primary orange
_exptl_crystal_density_diffrn 2.939
_exptl_crystal_density_meas ?
_exptl_crystal_density_method 'not measured'
_exptl_crystal_description needle
_exptl_crystal_F_000 3000
_exptl_crystal_size_max 0.366
_exptl_crystal_size_mid 0.025
_exptl_crystal_size_min 0.017
_exptl_transmission_factor_max 'not measured'
_exptl_transmission_factor_min 'not measured'
_refine_diff_density_max 1.220
_refine_diff_density_min -1.201
_refine_diff_density_rms 0.182
_refine_ls_extinction_method none
_refine_ls_goodness_of_fit_ref 1.140
_refine_ls_hydrogen_treatment mixed
_refine_ls_matrix_type full
_refine_ls_number_parameters 391
_refine_ls_number_reflns 9664
_refine_ls_number_restraints 3
_refine_ls_restrained_S_all 1.140
_refine_ls_R_factor_all 0.0357
_refine_ls_R_factor_gt 0.0263
_refine_ls_shift/su_max 0.004
_refine_ls_shift/su_mean 0.000
_refine_ls_structure_factor_coef Fsqd
_refine_ls_weighting_details 'w=1/[\s^2^(Fo^2^)+12.0993P] where P=(Fo^2^+2Fc^2^)/3'
_refine_ls_weighting_scheme calc
_refine_ls_wR_factor_gt 0.0531
_refine_ls_wR_factor_ref 0.0587
_reflns_Friedel_coverage 0.000
_reflns_number_gt 8281
_reflns_number_total 9664
_reflns_threshold_expression 'I > 2\s(I)'
_cod_data_source_file d2ce00904h2.cif
_cod_data_source_block p21c_a
_cod_depositor_comments
;
The following automatic conversions were performed:

data item '_exptl_crystal_density_meas' value 'not measured' was
changed to '?' -- the value is perceived as not measured.

Automatic conversion script
Id: cif_fix_values 7556 2019-12-06 15:28:31Z antanas 
;
_cod_database_code 7245365
_shelx_shelxl_version_number 2018/3
_shelx_space_group_comment
;
The symmetry employed for this shelxl refinement is uniquely defined
by the following loop, which should always be used as a source of
symmetry information in preference to the above space-group names.
They are only intended as comments.
;
_shelx_estimated_absorpt_t_max 0.874
_shelx_estimated_absorpt_t_min 0.155
_olex2_refinement_description
;
1. Restrained distances
 HN10-N10
 0.86 with sigma of 0.02
 N10-H1
 0.86 with sigma of 0.02
 HN9-N9
 0.86 with sigma of 0.02
2.a Aromatic/amide H refined with riding coordinates:
 N7(HN7), C3(H3), C4(H4), C5(H5), C8(H8), C9(H2), C10(H10), C13(H13), C14(H14),
  C15(H15), C18(H18), C19(H19), C20(H20)
;
_olex2_submission_special_instructions 'No special instructions were received'

loop_
_space_group_symop_operation_xyz
'x, y, z'
'-x, y+1/2, -z+1/2'
'-x, -y, -z'
'x, -y-1/2, z-1/2'

loop_
_atom_site_label
_atom_site_type_symbol
_atom_site_fract_x
_atom_site_fract_y
_atom_site_fract_z
_atom_site_U_iso_or_equiv
_atom_site_adp_type
_atom_site_occupancy
_atom_site_site_symmetry_order
_atom_site_calc_flag
_atom_site_refinement_flags_posn
_atom_site_refinement_flags_adp
_atom_site_refinement_flags_occupancy
_atom_site_disorder_assembly
_atom_site_disorder_group
I1 I 0.49502(2) 0.68721(4) 0.32147(2) 0.02417(7) Uani 1 1 d . . . . .
I2 I 0.59079(2) 0.62135(4) 0.41933(2) 0.01910(6) Uani 1 1 d . . . . .
I3 I 0.69197(2) 0.53141(4) 0.52210(2) 0.02005(6) Uani 1 1 d . . . . .
I4 I 0.66302(2) 0.58212(4) 0.66089(2) 0.01881(6) Uani 1 1 d . . . . .
I5 I 0.64418(2) 0.63170(5) 0.78376(2) 0.02592(7) Uani 1 1 d . . . . .
I6 I 0.88033(2) 0.34148(4) 0.52556(2) 0.02689(7) Uani 1 1 d . . . . .
I7 I 0.84479(2) 0.41965(4) 0.63853(2) 0.01968(6) Uani 1 1 d . . . . .
I8 I 0.80751(2) 0.49238(4) 0.76777(2) 0.01995(6) Uani 1 1 d . . . . .
I9 I 0.91281(2) 0.37235(4) 0.86062(2) 0.02078(6) Uani 1 1 d . . . . .
I10 I 1.00960(2) 0.24960(5) 0.94319(2) 0.03087(8) Uani 1 1 d . . . . .
N1 N 0.71038(14) 1.0418(5) 0.62709(18) 0.0175(7) Uani 1 1 d . . . . .
N2 N 0.79184(15) 1.0140(5) 0.78773(17) 0.0166(7) Uani 1 1 d . . . . .
N3 N 0.69705(16) 1.1097(5) 0.76322(19) 0.0225(8) Uani 1 1 d . . . . .
N4 N 0.80326(15) 0.9675(5) 0.68954(17) 0.0174(7) Uani 1 1 d . . . . .
N5 N 0.91136(16) 0.8866(6) 0.72598(19) 0.0244(8) Uani 1 1 d . . . . .
N6 N 0.90541(16) 0.8861(5) 0.83872(18) 0.0215(8) Uani 1 1 d . . . . .
N7 N 0.66023(14) 1.0532(5) 0.52221(18) 0.0170(7) Uani 1 1 d . . . . .
HN7 H 0.659483 1.030360 0.480971 0.020 Uiso 1 1 calc R U . . .
N8 N 0.73803(15) 0.9741(5) 0.46657(18) 0.0205(8) Uani 1 1 d . . . . .
N9 N 0.80205(15) 0.9155(5) 0.56608(18) 0.0175(7) Uani 1 1 d D . . . .
HN9 H 0.813(12) 0.92(4) 0.608(2) 0.54(19) Uiso 1 1 d D . . . .
N10 N 0.60565(16) 1.1431(6) 0.59342(19) 0.0215(8) Uani 1 1 d D . . . .
H1 H 0.5753(12) 1.188(6) 0.597(2) 0.016(12) Uiso 1 1 d D . . . .
HN10 H 0.6332(17) 1.125(8) 0.626(2) 0.042(18) Uiso 1 1 d D . . . .
N11 N 0.58058(15) 1.1173(5) 0.41985(18) 0.0192(8) Uani 1 1 d . . . . .
N12 N 0.52232(15) 1.2107(5) 0.49025(18) 0.0211(8) Uani 1 1 d . . . . .
C1 C 0.75009(17) 1.0219(6) 0.6820(2) 0.0165(8) Uani 1 1 d . . . . .
C2 C 0.74172(17) 1.0518(6) 0.7445(2) 0.0170(8) Uani 1 1 d . . . . .
C3 C 0.7020(2) 1.1319(7) 0.8257(2) 0.0267(10) Uani 1 1 d . . . . .
H3 H 0.671162 1.173154 0.840743 0.032 Uiso 1 1 calc R U . . .
C4 C 0.7519(2) 1.0970(7) 0.8731(2) 0.0264(10) Uani 1 1 d . . . . .
H4 H 0.753436 1.115831 0.918184 0.032 Uiso 1 1 calc R U . . .
C5 C 0.7965(2) 1.0378(7) 0.8540(2) 0.0236(10) Uani 1 1 d . . . . .
H5 H 0.829698 1.013409 0.884555 0.028 Uiso 1 1 calc R U . . .
C6 C 0.82880(17) 0.9629(6) 0.7525(2) 0.0162(8) Uani 1 1 d . . . . .
C7 C 0.88543(17) 0.9090(6) 0.7744(2) 0.0188(9) Uani 1 1 d . . . . .
C8 C 0.96384(19) 0.8341(8) 0.7449(3) 0.0297(11) Uani 1 1 d . . . . .
H8 H 0.984332 0.815161 0.712650 0.036 Uiso 1 1 calc R U . . .
C9 C 0.98888(19) 0.8066(7) 0.8096(2) 0.0284(11) Uani 1 1 d . . . . .
H2 H 1.025941 0.769665 0.822196 0.034 Uiso 1 1 calc R U . . .
C10 C 0.95776(19) 0.8352(6) 0.8557(2) 0.0248(10) Uani 1 1 d . . . . .
H10 H 0.974165 0.818168 0.900565 0.030 Uiso 1 1 calc R U . . .
C11 C 0.70998(17) 1.0214(6) 0.5666(2) 0.0173(8) Uani 1 1 d . . . . .
C12 C 0.75322(17) 0.9671(6) 0.5314(2) 0.0160(8) Uani 1 1 d . . . . .
C13 C 0.83819(18) 0.8574(6) 0.5327(2) 0.0214(9) Uani 1 1 d . . . . .
H13 H 0.873121 0.817474 0.555708 0.026 Uiso 1 1 calc R U . . .
C14 C 0.82557(19) 0.8542(6) 0.4650(2) 0.0223(9) Uani 1 1 d . . . . .
H14 H 0.850979 0.811336 0.441159 0.027 Uiso 1 1 calc R U . . .
C15 C 0.77476(19) 0.9157(7) 0.4337(2) 0.0241(10) Uani 1 1 d . . . . .
H15 H 0.765383 0.916961 0.387351 0.029 Uiso 1 1 calc R U . . .
C16 C 0.61373(17) 1.1144(6) 0.5354(2) 0.0169(8) Uani 1 1 d . . . . .
C17 C 0.56880(17) 1.1491(6) 0.4777(2) 0.0191(9) Uani 1 1 d . . . . .
C18 C 0.48267(19) 1.2414(7) 0.4375(2) 0.0249(10) Uani 1 1 d . . . . .
H18 H 0.448705 1.286925 0.443166 0.030 Uiso 1 1 calc R U . . .
C19 C 0.48915(19) 1.2095(6) 0.3752(2) 0.0250(10) Uani 1 1 d . . . . .
H19 H 0.460134 1.229476 0.338276 0.030 Uiso 1 1 calc R U . . .
C20 C 0.53948(19) 1.1474(6) 0.3682(2) 0.0226(9) Uani 1 1 d . . . . .
H20 H 0.545022 1.125438 0.325666 0.027 Uiso 1 1 calc R U . . .

loop_
_atom_site_aniso_label
_atom_site_aniso_U_11
_atom_site_aniso_U_22
_atom_site_aniso_U_33
_atom_site_aniso_U_23
_atom_site_aniso_U_13
_atom_site_aniso_U_12
I1 0.02065(14) 0.03132(16) 0.01958(14) -0.00172(13) 0.00250(11) -0.00060(12)
I2 0.02075(13) 0.01914(14) 0.01808(13) -0.00081(11) 0.00578(11) -0.00233(11)
I3 0.02064(13) 0.02045(14) 0.01891(13) 0.00048(11) 0.00413(11) -0.00197(11)
I4 0.01466(12) 0.02023(14) 0.02015(13) -0.00030(11) 0.00092(10) -0.00023(10)
I5 0.02079(14) 0.03519(18) 0.02242(15) -0.00427(13) 0.00621(11) -0.00065(13)
I6 0.03178(16) 0.02776(17) 0.02188(15) -0.00182(13) 0.00760(12) -0.00471(13)
I7 0.01659(13) 0.01971(14) 0.02151(14) 0.00292(11) 0.00163(10) -0.00066(11)
I8 0.01838(13) 0.02029(14) 0.02169(14) 0.00219(11) 0.00561(11) 0.00070(11)
I9 0.01979(13) 0.01904(14) 0.02499(15) 0.00016(11) 0.00819(11) -0.00157(11)
I10 0.01827(14) 0.0455(2) 0.02760(16) 0.00459(15) 0.00248(12) -0.00072(14)
N1 0.0139(16) 0.0171(18) 0.0206(18) 0.0000(15) 0.0018(14) 0.0002(14)
N2 0.0196(17) 0.0159(18) 0.0134(16) 0.0025(14) 0.0015(14) 0.0007(14)
N3 0.0206(18) 0.023(2) 0.026(2) 0.0012(16) 0.0082(16) 0.0009(16)
N4 0.0179(17) 0.0168(18) 0.0152(17) 0.0011(14) -0.0009(14) -0.0020(14)
N5 0.0188(18) 0.032(2) 0.0220(19) 0.0015(17) 0.0044(15) -0.0011(17)
N6 0.0249(19) 0.0178(19) 0.0186(18) 0.0006(15) -0.0019(15) -0.0008(15)
N7 0.0160(17) 0.0165(18) 0.0172(17) 0.0004(14) 0.0011(14) 0.0022(14)
N8 0.0194(18) 0.023(2) 0.0184(18) 0.0010(16) 0.0030(15) 0.0010(15)
N9 0.0155(17) 0.0181(18) 0.0180(17) 0.0009(15) 0.0017(14) 0.0004(14)
N10 0.0152(18) 0.027(2) 0.0213(19) 0.0001(17) 0.0030(15) 0.0020(16)
N11 0.0222(18) 0.0174(18) 0.0163(17) -0.0017(15) 0.0007(14) 0.0012(15)
N12 0.0155(17) 0.026(2) 0.0209(19) 0.0039(16) 0.0026(14) 0.0024(15)
C1 0.0150(19) 0.015(2) 0.019(2) 0.0008(17) 0.0024(16) 0.0009(16)
C2 0.0156(19) 0.017(2) 0.016(2) 0.0004(17) -0.0010(16) -0.0026(16)
C3 0.029(2) 0.031(3) 0.022(2) 0.002(2) 0.011(2) -0.001(2)
C4 0.035(3) 0.027(3) 0.019(2) -0.0006(19) 0.008(2) -0.003(2)
C5 0.030(2) 0.025(2) 0.015(2) 0.0042(18) 0.0032(18) -0.002(2)
C6 0.0174(19) 0.017(2) 0.0131(19) 0.0012(16) 0.0001(15) -0.0036(16)
C7 0.017(2) 0.017(2) 0.020(2) 0.0001(17) -0.0007(16) -0.0011(16)
C8 0.018(2) 0.042(3) 0.029(3) 0.002(2) 0.0058(19) -0.002(2)
C9 0.017(2) 0.032(3) 0.033(3) 0.000(2) 0.0002(19) 0.000(2)
C10 0.024(2) 0.021(2) 0.025(2) 0.0016(19) -0.0042(19) -0.0014(18)
C11 0.0164(19) 0.013(2) 0.021(2) -0.0010(17) 0.0019(16) -0.0032(16)
C12 0.0158(19) 0.0134(19) 0.018(2) -0.0003(16) 0.0022(16) -0.0021(15)
C13 0.018(2) 0.023(2) 0.023(2) -0.0014(19) 0.0039(17) -0.0031(18)
C14 0.022(2) 0.024(2) 0.022(2) -0.0042(19) 0.0061(18) -0.0016(18)
C15 0.026(2) 0.024(2) 0.023(2) 0.0008(19) 0.0065(19) -0.0025(19)
C16 0.0177(19) 0.013(2) 0.019(2) 0.0020(16) 0.0024(16) -0.0007(16)
C17 0.017(2) 0.015(2) 0.024(2) 0.0011(17) 0.0010(17) -0.0001(16)
C18 0.019(2) 0.029(3) 0.025(2) 0.004(2) 0.0009(18) 0.0020(19)
C19 0.021(2) 0.023(2) 0.026(2) 0.001(2) -0.0040(18) 0.0032(18)
C20 0.023(2) 0.021(2) 0.022(2) -0.0020(19) 0.0006(18) 0.0010(18)

loop_
_atom_type_symbol
_atom_type_description
_atom_type_scat_dispersion_real
_atom_type_scat_dispersion_imag
_atom_type_scat_source
C C 0.0033 0.0016 'International Tables Vol C Tables 4.2.6.8 and 6.1.1.4'
H H 0.0000 0.0000 'International Tables Vol C Tables 4.2.6.8 and 6.1.1.4'
I I -0.4742 1.8119 'International Tables Vol C Tables 4.2.6.8 and 6.1.1.4'
N N 0.0061 0.0033 'International Tables Vol C Tables 4.2.6.8 and 6.1.1.4'

loop_
_geom_angle_atom_site_label_1
_geom_angle_atom_site_label_2
_geom_angle_atom_site_label_3
_geom_angle
_geom_angle_site_symmetry_1
_geom_angle_site_symmetry_3
_geom_angle_publ_flag
I1 I2 I3 177.141(14) . . ?
I6 I7 I8 177.547(14) . . ?
I9 I8 I7 96.953(11) . . ?
I10 I9 I8 177.767(15) . . ?
C11 N1 C1 132.5(4) . . ?
C5 N2 C2 119.2(4) . . ?
C6 N2 C2 108.9(3) . . ?
C6 N2 C5 131.9(4) . . ?
C3 N3 C2 116.1(4) . . ?
C6 N4 C1 111.2(4) . . ?
C7 N5 C8 115.0(4) . . ?
C10 N6 C7 115.4(4) . . ?
C11 N7 HN7 116.3 . . ?
C16 N7 HN7 116.3 . . ?
C16 N7 C11 127.4(4) . . ?
C12 N8 C15 116.2(4) . . ?
C12 N9 HN9 126(10) . . ?
C12 N9 C13 117.0(4) . . ?
C13 N9 HN9 117(10) . . ?
H1 N10 HN10 124(5) . . ?
C16 N10 H1 119(3) . . ?
C16 N10 HN10 117(4) . . ?
C17 N11 C20 114.9(4) . . ?
C18 N12 C17 114.7(4) . . ?
N1 C1 N4 130.0(4) . . ?
N1 C1 C2 123.3(4) . . ?
N4 C1 C2 106.7(4) . . ?
N3 C2 N2 124.1(4) . . ?
N3 C2 C1 129.9(4) . . ?
C1 C2 N2 106.0(4) . . ?
N3 C3 H3 118.4 . . ?
N3 C3 C4 123.1(4) . . ?
C4 C3 H3 118.4 . . ?
C3 C4 H4 119.8 . . ?
C5 C4 C3 120.4(4) . . ?
C5 C4 H4 119.8 . . ?
N2 C5 H5 121.5 . . ?
C4 C5 N2 117.1(4) . . ?
C4 C5 H5 121.5 . . ?
N2 C6 C7 130.0(4) . . ?
N4 C6 N2 107.2(4) . . ?
N4 C6 C7 122.7(4) . . ?
N5 C7 N6 127.9(4) . . ?
N5 C7 C6 113.8(4) . . ?
N6 C7 C6 118.3(4) . . ?
N5 C8 H8 118.8 . . ?
N5 C8 C9 122.3(5) . . ?
C9 C8 H8 118.8 . . ?
C8 C9 H2 121.3 . . ?
C8 C9 C10 117.4(4) . . ?
C10 C9 H2 121.3 . . ?
N6 C10 C9 122.0(4) . . ?
N6 C10 H10 119.0 . . ?
C9 C10 H10 119.0 . . ?
N1 C11 N7 116.7(4) . . ?
N1 C11 C12 132.6(4) . . ?
N7 C11 C12 110.6(4) . . ?
N8 C12 N9 126.0(4) . . ?
N8 C12 C11 114.9(4) . . ?
N9 C12 C11 119.0(4) . . ?
N9 C13 H13 119.4 . . ?
N9 C13 C14 121.2(4) . . ?
C14 C13 H13 119.4 . . ?
C13 C14 H14 121.3 . . ?
C15 C14 C13 117.3(4) . . ?
C15 C14 H14 121.3 . . ?
N8 C15 C14 122.1(4) . . ?
N8 C15 H15 118.9 . . ?
C14 C15 H15 118.9 . . ?
N7 C16 C17 115.3(4) . . ?
N10 C16 N7 125.3(4) . . ?
N10 C16 C17 119.4(4) . . ?
N11 C17 C16 115.6(4) . . ?
N12 C17 N11 128.5(4) . . ?
N12 C17 C16 115.9(4) . . ?
N12 C18 H18 118.8 . . ?
N12 C18 C19 122.5(4) . . ?
C19 C18 H18 118.8 . . ?
C18 C19 H19 121.2 . . ?
C18 C19 C20 117.6(4) . . ?
C20 C19 H19 121.2 . . ?
N11 C20 C19 121.8(4) . . ?
N11 C20 H20 119.1 . . ?
C19 C20 H20 119.1 . . ?

loop_
_geom_bond_atom_site_label_1
_geom_bond_atom_site_label_2
_geom_bond_distance
_geom_bond_site_symmetry_2
_geom_bond_publ_flag
I1 I2 2.8376(4) . ?
I2 I3 3.0206(4) . ?
I4 I5 2.7544(4) . ?
I6 I7 2.7804(4) . ?
I7 I8 3.1140(4) . ?
I8 I9 3.0494(4) . ?
I9 I10 2.8058(4) . ?
N1 C1 1.355(5) . ?
N1 C11 1.279(6) . ?
N2 C2 1.407(5) . ?
N2 C5 1.383(5) . ?
N2 C6 1.364(6) . ?
N3 C2 1.341(6) . ?
N3 C3 1.303(6) . ?
N4 C1 1.370(5) . ?
N4 C6 1.337(5) . ?
N5 C7 1.337(6) . ?
N5 C8 1.347(6) . ?
N6 C7 1.344(6) . ?
N6 C10 1.338(6) . ?
N7 HN7 0.8800 . ?
N7 C11 1.403(5) . ?
N7 C16 1.340(5) . ?
N8 C12 1.332(5) . ?
N8 C15 1.343(6) . ?
N9 HN9 0.86(2) . ?
N9 C12 1.336(5) . ?
N9 C13 1.338(6) . ?
N10 H1 0.853(19) . ?
N10 HN10 0.87(2) . ?
N10 C16 1.298(6) . ?
N11 C17 1.335(6) . ?
N11 C20 1.339(6) . ?
N12 C17 1.335(6) . ?
N12 C18 1.334(6) . ?
C1 C2 1.394(6) . ?
C3 H3 0.9500 . ?
C3 C4 1.442(7) . ?
C4 H4 0.9500 . ?
C4 C5 1.346(7) . ?
C5 H5 0.9500 . ?
C6 C7 1.450(6) . ?
C8 H8 0.9500 . ?
C8 C9 1.381(7) . ?
C9 H2 0.9500 . ?
C9 C10 1.391(7) . ?
C10 H10 0.9500 . ?
C11 C12 1.501(6) . ?
C13 H13 0.9500 . ?
C13 C14 1.388(6) . ?
C14 H14 0.9500 . ?
C14 C15 1.377(7) . ?
C15 H15 0.9500 . ?
C16 C17 1.484(6) . ?
C18 H18 0.9500 . ?
C18 C19 1.378(7) . ?
C19 H19 0.9500 . ?
C19 C20 1.384(6) . ?
C20 H20 0.9500 . ?

loop_
_geom_torsion_atom_site_label_1
_geom_torsion_atom_site_label_2
_geom_torsion_atom_site_label_3
_geom_torsion_atom_site_label_4
_geom_torsion
_geom_torsion_site_symmetry_1
_geom_torsion_site_symmetry_2
_geom_torsion_site_symmetry_3
_geom_torsion_site_symmetry_4
_geom_torsion_publ_flag
N1 C1 C2 N2 178.9(4) . . . . ?
N1 C1 C2 N3 -3.0(8) . . . . ?
N1 C11 C12 N8 -175.1(5) . . . . ?
N1 C11 C12 N9 5.6(7) . . . . ?
N2 C6 C7 N5 -173.0(4) . . . . ?
N2 C6 C7 N6 7.6(7) . . . . ?
N3 C3 C4 C5 -0.2(8) . . . . ?
N4 C1 C2 N2 0.4(5) . . . . ?
N4 C1 C2 N3 178.5(4) . . . . ?
N4 C6 C7 N5 8.0(6) . . . . ?
N4 C6 C7 N6 -171.4(4) . . . . ?
N5 C8 C9 C10 0.1(8) . . . . ?
N7 C11 C12 N8 5.3(5) . . . . ?
N7 C11 C12 N9 -174.0(4) . . . . ?
N7 C16 C17 N11 -0.9(6) . . . . ?
N7 C16 C17 N12 -179.8(4) . . . . ?
N9 C13 C14 C15 0.9(7) . . . . ?
N10 C16 C17 N11 179.6(4) . . . . ?
N10 C16 C17 N12 0.7(6) . . . . ?
N12 C18 C19 C20 -1.5(7) . . . . ?
C1 N1 C11 N7 179.5(4) . . . . ?
C1 N1 C11 C12 0.0(8) . . . . ?
C1 N4 C6 N2 0.4(5) . . . . ?
C1 N4 C6 C7 179.6(4) . . . . ?
C2 N2 C5 C4 -0.1(6) . . . . ?
C2 N2 C6 N4 -0.1(5) . . . . ?
C2 N2 C6 C7 -179.3(4) . . . . ?
C2 N3 C3 C4 -0.2(7) . . . . ?
C3 N3 C2 N2 0.5(7) . . . . ?
C3 N3 C2 C1 -177.3(5) . . . . ?
C3 C4 C5 N2 0.4(7) . . . . ?
C5 N2 C2 N3 -0.3(6) . . . . ?
C5 N2 C2 C1 177.9(4) . . . . ?
C5 N2 C6 N4 -177.9(4) . . . . ?
C5 N2 C6 C7 3.0(8) . . . . ?
C6 N2 C2 N3 -178.4(4) . . . . ?
C6 N2 C2 C1 -0.2(5) . . . . ?
C6 N2 C5 C4 177.4(5) . . . . ?
C6 N4 C1 N1 -178.9(4) . . . . ?
C6 N4 C1 C2 -0.5(5) . . . . ?
C7 N5 C8 C9 -0.4(8) . . . . ?
C7 N6 C10 C9 -0.6(7) . . . . ?
C8 N5 C7 N6 0.2(7) . . . . ?
C8 N5 C7 C6 -179.1(4) . . . . ?
C8 C9 C10 N6 0.5(8) . . . . ?
C10 N6 C7 N5 0.3(7) . . . . ?
C10 N6 C7 C6 179.6(4) . . . . ?
C11 N1 C1 N4 -1.9(8) . . . . ?
C11 N1 C1 C2 179.9(5) . . . . ?
C11 N7 C16 N10 -5.3(7) . . . . ?
C11 N7 C16 C17 175.2(4) . . . . ?
C12 N8 C15 C14 -0.8(7) . . . . ?
C12 N9 C13 C14 1.1(6) . . . . ?
C13 N9 C12 N8 -3.4(7) . . . . ?
C13 N9 C12 C11 175.8(4) . . . . ?
C13 C14 C15 N8 -1.1(7) . . . . ?
C15 N8 C12 N9 3.2(7) . . . . ?
C15 N8 C12 C11 -176.1(4) . . . . ?
C16 N7 C11 N1 4.9(6) . . . . ?
C16 N7 C11 C12 -175.5(4) . . . . ?
C17 N11 C20 C19 1.0(7) . . . . ?
C17 N12 C18 C19 0.8(7) . . . . ?
C18 N12 C17 N11 1.0(7) . . . . ?
C18 N12 C17 C16 179.8(4) . . . . ?
C18 C19 C20 N11 0.5(7) . . . . ?
C20 N11 C17 N12 -1.9(7) . . . . ?
C20 N11 C17 C16 179.3(4) . . . . ?
